data_2022484
loop_
_publ_author_name
'Lazar, D.'
'Rib\'ar, B.'
'Divjakovi\'c, V.'
'M\'esz\'aros, Cs.'

_publ_section_title
;
 Structure of hexaaquachromium(III) nitrate trihydrate
;
_journal_issue 5
_journal_name_full 'Acta Crystallographica Section C Crystal Structure Communications'
_journal_page_first 1060
_journal_page_last 1062
_journal_paper_doi 10.1107/S0108270190012628
_journal_volume 47
_journal_year 1991
_chemical_formula_sum 'Cr N3 O18'
_space_group_IT_number 2
_space_group_name_Hall '-P 1'
_space_group_name_H-M_alt 'P -1'
_symmetry_cell_setting monoclinic
_symmetry_space_group_name_Hall '-P 1'
_symmetry_space_group_name_H-M 'P -1'
_cell_angle_alpha 90
_cell_angle_beta 95.41
_cell_angle_gamma 90
_cell_formula_units_Z 4
_cell_length_a 13.967(1)
_cell_length_b 9.6528(9)
_cell_length_c 10.981(1)
_cell_volume 1473.9(2)
_cod_data_source_file chromium_hexahydrate_nitrate_dihydrate.cif
_cod_data_source_block HACNT
_cod_depositor_comments
;
The following automatic conversions were performed:

data item '_journal_paper_doi' value
'https://doi.org/10.1107/S0108270190012628' was changed to
'10.1107/S0108270190012628'.

Automatic conversion script
Id: cif_fix_values 8738 2021-04-28 16:35:53Z antanas 
;
_cod_original_sg_number 14
_cod_original_sg_symbol_Hall '-P 2ybc'
_cod_original_sg_symbol_H-M 'P 21/c'
_cod_original_formula_sum CrN3O18
_cod_database_code 2022484

loop_
_symmetry_equiv_pos_site_id
_symmetry_equiv_pos_as_xyz
1 x,y,z
2 -x,-y,-z

loop_
_atom_site_label
_atom_site_type_symbol
_atom_site_fract_x
_atom_site_fract_y
_atom_site_fract_z
_atom_site_U_iso_or_equiv
Cr1 Cr 0 0 0 0.0169
Cr2 Cr 0.5 0 0.5 0.0180
N1 N 0.7138 -0.7144 0.2809 0.0280
N3 N 0.3077 -0.5092 0.3737 0.0282
O11 O 0.7418 -0.6644 0.1856 0.0413
O12 O 0.6269 -0.7379 0.2874 0.0464
O13 O 0.7733 -0.7426 0.3697 0.0366
N2 N 0.7987 -0.3107 0.2098 0.0263
O21 O 0.7469 -0.3149 0.1091 0.0336
O23 O 0.7630 -0.3344 0.3066 0.0391
O22 O 0.8856 -0.3044 0.2087 0.0388
O31 O 0.2355 -0.4966 0.2995 0.0421
O32 O 0.3006 -0.4888 0.4833 0.0517
O33 O 0.3870 -0.5444 0.3388 0.0429
Ow1 O 0.0353 -0.1223 0.3712 0.0324
Ow2 O 0.5517 -0.3837 0.3714 0.0359
Ow3 O 0.8566 -0.0246 0.4513 0.0402
Ow11 O -0.0942 -0.1505 -0.0050 0.0257
Ow12 O -0.0741 0.1060 0.1112 0.0287
Ow13 O 0.0708 -0.0879 0.1406 0.0296
Ow21 O 0.5748 -0.1098 0.3909 0.0337
Ow22 O 0.4040 -0.1487 0.4959 0.0356
Ow23 O 0.4278 0.0938 0.3639 0.0319

loop_
_atom_type_symbol
_atom_type_description
Cr Cr
O O
N N
